data_4078788
loop_
_publ_author_name
'Hudej, Rosana'
'Kljun, Jakob'
'Kandioller, Wolfgang'
'Repnik, Ur\<ska'
'Turk, Boris'
'Hartinger, Christian G.'
'Keppler, Bernhard K.'
'Miklav\<ci\<c, Damijan'
'Turel, Iztok'

_publ_section_title
;
 Synthesis and Biological Evaluation of the Thionated Antibacterial Agent
 Nalidixic Acid and Its Organoruthenium(II) Complex
;
_journal_issue 16
_journal_name_full Organometallics
_journal_page_first 5867
_journal_paper_doi 10.1021/om300424w
_journal_volume 31
_journal_year 2012
_chemical_formula_moiety 'C14 H16 N2 O2 S'
_chemical_formula_sum 'C14 H16 N2 O2 S'
_chemical_formula_weight 276.35
_chemical_name_common 'thionalidixic acid ethyl ester'
_chemical_name_systematic
;
Ethyl 1-ethyl-7-methyl-4-thioxo-1,4-dihydro-1,8-naphtyridine-3-carboxylate
;
_space_group_IT_number 14
_symmetry_cell_setting monoclinic
_symmetry_space_group_name_Hall '-P 2yn'
_symmetry_space_group_name_H-M 'P 1 21/n 1'
_atom_sites_solution_hydrogens geom
_atom_sites_solution_primary direct
_atom_sites_solution_secondary difmap
_audit_creation_method SHELXL-97
_cell_angle_alpha 90.00
_cell_angle_beta 105.7160(10)
_cell_angle_gamma 90.00
_cell_formula_units_Z 4
_cell_length_a 10.1963(4)
_cell_length_b 10.0836(3)
_cell_length_c 13.8054(4)
_cell_measurement_reflns_used 3263
_cell_measurement_temperature 150(2)
_cell_measurement_theta_max 27.48
_cell_measurement_theta_min 0.41
_cell_volume 1366.34(8)
_computing_cell_refinement 'DENZO-SMN (Otwinovski & Minor, 1997)'
_computing_data_collection 'Collect (Nonius, 2000)'
_computing_data_reduction 'DENZO-SMN (Otwinovski & Minor, 1997)'
_computing_structure_refinement 'SHELXL-97 (Sheldrick, 2008)'
_computing_structure_solution 'SIR92 (Altomare et al., 1993)'
_diffrn_ambient_temperature 150(2)
_diffrn_measured_fraction_theta_full 0.995
_diffrn_measured_fraction_theta_max 0.995
_diffrn_measurement_device_type
;
Nonius KappaCCD area-detector diffractometer
;
_diffrn_measurement_method '\w scans'
_diffrn_radiation_monochromator graphite
_diffrn_radiation_source 'fine-focus sealed tube'
_diffrn_radiation_type MoK\a
_diffrn_radiation_wavelength 0.71073
_diffrn_reflns_av_R_equivalents 0.0291
_diffrn_reflns_av_sigmaI/netI 0.0391
_diffrn_reflns_limit_h_max 13
_diffrn_reflns_limit_h_min -13
_diffrn_reflns_limit_k_max 13
_diffrn_reflns_limit_k_min -13
_diffrn_reflns_limit_l_max 17
_diffrn_reflns_limit_l_min -17
_diffrn_reflns_number 5945
_diffrn_reflns_theta_full 27.49
_diffrn_reflns_theta_max 27.49
_diffrn_reflns_theta_min 3.53
_exptl_absorpt_coefficient_mu 0.236
_exptl_absorpt_correction_T_max 0.9768
_exptl_absorpt_correction_T_min 0.9543
_exptl_absorpt_correction_type multi-scan
_exptl_absorpt_process_details 'SCALEPACK (Otwinowski & Minor, 1997)'
_exptl_crystal_colour red
_exptl_crystal_density_diffrn 1.343
_exptl_crystal_density_method 'not measured'
_exptl_crystal_description prism
_exptl_crystal_F_000 584
_exptl_crystal_size_max 0.20
_exptl_crystal_size_mid 0.15
_exptl_crystal_size_min 0.10
_refine_diff_density_max 0.208
_refine_diff_density_min -0.252
_refine_diff_density_rms 0.050
_refine_ls_extinction_method none
_refine_ls_goodness_of_fit_ref 1.024
_refine_ls_hydrogen_treatment constr
_refine_ls_matrix_type full
_refine_ls_number_parameters 175
_refine_ls_number_reflns 3118
_refine_ls_number_restraints 0
_refine_ls_restrained_S_all 1.024
_refine_ls_R_factor_all 0.0620
_refine_ls_R_factor_gt 0.0404
_refine_ls_shift/su_max 0.001
_refine_ls_shift/su_mean 0.000
_refine_ls_structure_factor_coef Fsqd
_refine_ls_weighting_details 'calc w=1/[\s^2^(Fo^2^)+(0.0440P)^2^+0.6015P] where P=(Fo^2^+2Fc^2^)/3'
_refine_ls_weighting_scheme calc
_refine_ls_wR_factor_gt 0.0915
_refine_ls_wR_factor_ref 0.1010
_reflns_number_gt 2384
_reflns_number_total 3118
_reflns_threshold_expression >2\s(I)
_cod_data_source_file om300424w_si_001.cif
_cod_data_source_block k2035
_cod_depositor_comments 'Adding full bibliography for 4078787--4078790.cif.'
_cod_original_sg_symbol_H-M 'P 21/n'
_cod_database_code 4078788

loop_
_symmetry_equiv_pos_as_xyz
'x, y, z'
'-x+1/2, y+1/2, -z+1/2'
'-x, -y, -z'
'x-1/2, -y-1/2, z-1/2'

loop_
_atom_site_label
_atom_site_type_symbol
_atom_site_fract_x
_atom_site_fract_y
_atom_site_fract_z
_atom_site_U_iso_or_equiv
_atom_site_adp_type
_atom_site_occupancy
_atom_site_symmetry_multiplicity
_atom_site_calc_flag
_atom_site_refinement_flags
S1 S 0.19554(4) 0.37899(4) 0.57935(3) 0.02884(14) Uani 1 1 d .
O2 O 0.09327(11) 0.00111(12) 0.66714(9) 0.0259(3) Uani 1 1 d .
O3 O 0.10987(13) 0.19694(13) 0.74673(10) 0.0343(3) Uani 1 1 d .
N4 N 0.48850(13) 0.03154(13) 0.66075(10) 0.0219(3) Uani 1 1 d .
N5 N 0.63600(14) 0.12303(14) 0.57735(10) 0.0229(3) Uani 1 1 d .
C6 C 0.27644(16) 0.13341(16) 0.66038(11) 0.0223(3) Uani 1 1 d .
C7 C 0.51654(16) 0.13267(16) 0.60115(11) 0.0208(3) Uani 1 1 d .
C8 C 0.79984(18) 0.20595(19) 0.49357(14) 0.0321(4) Uani 1 1 d .
H8A H 0.8666 0.2615 0.5407 0.048 Uiso 1 1 calc R
H8B H 0.7903 0.2366 0.4246 0.048 Uiso 1 1 calc R
H8C H 0.8309 0.1136 0.5001 0.048 Uiso 1 1 calc R
C9 C 0.36946(16) 0.03185(17) 0.68520(12) 0.0231(4) Uani 1 1 d .
H9 H 0.3487 -0.0417 0.7214 0.028 Uiso 1 1 calc R
C10 C 0.42230(16) 0.23656(16) 0.57055(11) 0.0209(3) Uani 1 1 d .
C11 C 0.59092(17) -0.07206(17) 0.70222(13) 0.0267(4) Uani 1 1 d .
H11A H 0.6415 -0.0938 0.6524 0.032 Uiso 1 1 calc R
H11B H 0.5444 -0.1535 0.7154 0.032 Uiso 1 1 calc R
C12 C -0.06835(19) -0.16895(19) 0.66081(15) 0.0353(4) Uani 1 1 d .
H12A H -0.1016 -0.1614 0.5874 0.053 Uiso 1 1 calc R
H12B H -0.1420 -0.2011 0.6879 0.053 Uiso 1 1 calc R
H12C H 0.0080 -0.2315 0.6783 0.053 Uiso 1 1 calc R
C13 C 0.29921(16) 0.24690(16) 0.60528(11) 0.0211(3) Uani 1 1 d .
C14 C 0.69009(19) -0.0250(2) 0.79927(13) 0.0354(4) Uani 1 1 d .
H14A H 0.7363 0.0554 0.7861 0.053 Uiso 1 1 calc R
H14B H 0.7577 -0.0945 0.8252 0.053 Uiso 1 1 calc R
H14C H 0.6402 -0.0057 0.8491 0.053 Uiso 1 1 calc R
C15 C 0.45439(17) 0.32955(17) 0.50472(12) 0.0250(4) Uani 1 1 d .
H15 H 0.3932 0.4001 0.4790 0.030 Uiso 1 1 calc R
C16 C -0.02165(17) -0.03546(17) 0.70497(13) 0.0268(4) Uani 1 1 d .
H16A H -0.0958 0.0305 0.6839 0.032 Uiso 1 1 calc R
H16B H 0.0064 -0.0401 0.7794 0.032 Uiso 1 1 calc R
C17 C 0.66461(17) 0.21544(17) 0.51696(12) 0.0249(4) Uani 1 1 d .
C18 C 0.15161(17) 0.11841(16) 0.69671(12) 0.0230(3) Uani 1 1 d .
C19 C 0.57390(18) 0.31891(17) 0.47741(12) 0.0266(4) Uani 1 1 d .
H19 H 0.5949 0.3811 0.4321 0.032 Uiso 1 1 calc R

loop_
_atom_site_aniso_label
_atom_site_aniso_U_11
_atom_site_aniso_U_22
_atom_site_aniso_U_33
_atom_site_aniso_U_23
_atom_site_aniso_U_13
_atom_site_aniso_U_12
S1 0.0292(2) 0.0274(2) 0.0311(2) 0.00397(18) 0.01038(18) 0.00680(18)
O2 0.0236(6) 0.0273(6) 0.0303(6) -0.0036(5) 0.0131(5) -0.0031(5)
O3 0.0407(7) 0.0294(7) 0.0406(7) -0.0061(6) 0.0241(6) -0.0009(6)
N4 0.0223(7) 0.0213(7) 0.0227(7) 0.0005(5) 0.0072(6) -0.0001(5)
N5 0.0229(7) 0.0257(7) 0.0213(7) -0.0020(6) 0.0079(5) -0.0012(6)
C6 0.0228(8) 0.0246(9) 0.0199(8) -0.0029(6) 0.0064(6) -0.0007(6)
C7 0.0229(8) 0.0217(8) 0.0178(7) -0.0032(6) 0.0054(6) -0.0029(6)
C8 0.0296(9) 0.0388(10) 0.0324(10) 0.0017(8) 0.0163(8) -0.0015(8)
C9 0.0238(8) 0.0238(8) 0.0233(8) -0.0007(7) 0.0092(7) -0.0030(6)
C10 0.0234(8) 0.0215(8) 0.0175(7) -0.0028(6) 0.0049(6) -0.0020(6)
C11 0.0260(9) 0.0219(8) 0.0339(9) 0.0055(7) 0.0113(7) 0.0039(7)
C12 0.0270(9) 0.0347(10) 0.0455(11) -0.0020(9) 0.0119(8) -0.0051(8)
C13 0.0215(8) 0.0234(8) 0.0171(7) -0.0038(6) 0.0027(6) -0.0020(6)
C14 0.0335(10) 0.0429(11) 0.0291(9) 0.0080(8) 0.0070(8) 0.0088(9)
C15 0.0292(9) 0.0238(8) 0.0218(8) 0.0005(7) 0.0068(7) 0.0003(7)
C16 0.0217(8) 0.0309(9) 0.0307(9) 0.0018(7) 0.0120(7) -0.0003(7)
C17 0.0277(8) 0.0282(9) 0.0199(8) -0.0052(7) 0.0086(7) -0.0051(7)
C18 0.0250(8) 0.0236(8) 0.0209(8) 0.0014(7) 0.0069(6) 0.0017(7)
C19 0.0332(9) 0.0276(9) 0.0210(8) 0.0029(7) 0.0109(7) -0.0027(7)

loop_
_atom_type_symbol
_atom_type_description
_atom_type_scat_dispersion_real
_atom_type_scat_dispersion_imag
_atom_type_scat_source
C C 0.0033 0.0016 'International Tables Vol C Tables 4.2.6.8 and 6.1.1.4'
H H 0.0000 0.0000 'International Tables Vol C Tables 4.2.6.8 and 6.1.1.4'
N N 0.0061 0.0033 'International Tables Vol C Tables 4.2.6.8 and 6.1.1.4'
O O 0.0106 0.0060 'International Tables Vol C Tables 4.2.6.8 and 6.1.1.4'
S S 0.1246 0.1234 'International Tables Vol C Tables 4.2.6.8 and 6.1.1.4'

loop_
_geom_angle_atom_site_label_1
_geom_angle_atom_site_label_2
_geom_angle_atom_site_label_3
_geom_angle
C18 O2 C16 116.73(13)
C9 N4 C7 119.47(14)
C9 N4 C11 119.68(13)
C7 N4 C11 120.76(13)
C17 N5 C7 117.83(14)
C9 C6 C13 121.96(15)
C9 C6 C18 115.66(14)
C13 C6 C18 122.37(14)
N5 C7 N4 115.87(14)
N5 C7 C10 124.68(14)
N4 C7 C10 119.45(14)
N4 C9 C6 123.21(15)
C15 C10 C7 115.57(14)
C15 C10 C13 122.35(15)
C7 C10 C13 122.08(14)
N4 C11 C14 110.64(14)
C6 C13 C10 113.28(14)
C6 C13 S1 124.48(12)
C10 C13 S1 122.23(12)
C19 C15 C10 120.32(16)
O2 C16 C12 106.23(14)
N5 C17 C19 121.99(15)
N5 C17 C8 117.30(15)
C19 C17 C8 120.70(15)
O3 C18 O2 124.12(15)
O3 C18 C6 126.27(16)
O2 C18 C6 109.59(13)
C15 C19 C17 119.44(15)

loop_
_geom_bond_atom_site_label_1
_geom_bond_atom_site_label_2
_geom_bond_distance
S1 C13 1.6778(16)
O2 C18 1.337(2)
O2 C16 1.4538(19)
O3 C18 1.202(2)
N4 C9 1.345(2)
N4 C7 1.388(2)
N4 C11 1.478(2)
N5 C17 1.334(2)
N5 C7 1.348(2)
C6 C9 1.375(2)
C6 C13 1.427(2)
C6 C18 1.497(2)
C7 C10 1.407(2)
C8 C17 1.502(2)
C10 C15 1.405(2)
C10 C13 1.464(2)
C11 C14 1.519(3)
C12 C16 1.501(3)
C15 C19 1.374(2)
C17 C19 1.403(2)

loop_
_cod_related_entry_id
_cod_related_entry_database
_cod_related_entry_code
1 ChemSpider 30659846
